data_7045859
loop_
_publ_author_name
'Zaitsev, Kirill V.'
'Lam, Kevin'
'Poleshchuk, Oleg Kh'
'Kuz'mina, Lyudmila G.'
'Churakov, Andrei V.'

_publ_section_title
;
 Oligothienyl catenated germanes and silanes: synthesis, structure, and
 properties.
;
_journal_issue 15
_journal_name_full 'Dalton transactions (Cambridge, England : 2003)'
_journal_page_first 5431
_journal_page_last 5444
_journal_paper_doi 10.1039/c8dt00256h
_journal_volume 47
_journal_year 2018
_chemical_formula_moiety 'C20 H22 S4 Si2'
_chemical_formula_sum 'C20 H22 S4 Si2'
_chemical_formula_weight 446.80
_space_group_IT_number 14
_space_group_name_Hall '-P 2ybc'
_space_group_name_H-M_alt 'P 1 21/c 1'
_symmetry_cell_setting monoclinic
_symmetry_space_group_name_Hall '-P 2ybc'
_symmetry_space_group_name_H-M 'P 1 21/c 1'
_atom_sites_solution_hydrogens geom
_atom_sites_solution_primary direct
_atom_sites_solution_secondary difmap
_audit_creation_method SHELXL-97
_audit_update_record
;
2017-12-13 deposited with the CCDC.
2018-03-14 downloaded from the CCDC.
;
_cell_angle_alpha 90.00
_cell_angle_beta 95.931(1)
_cell_angle_gamma 90.00
_cell_formula_units_Z 2
_cell_length_a 7.6131(4)
_cell_length_b 8.7828(4)
_cell_length_c 16.7001(8)
_cell_measurement_reflns_used 7958
_cell_measurement_temperature 150(2)
_cell_measurement_theta_max 30.475
_cell_measurement_theta_min 2.453
_cell_volume 1110.66(9)
_computing_cell_refinement 'SAINT (Bruker, 2008)'
_computing_data_collection '<i>APEX2</i> (Bruker, 2008)'
_computing_data_reduction 'SAINT (Bruker, 2008)'
_computing_molecular_graphics 'SHELXTL (Sheldrick, 2008)'
_computing_publication_material 'SHELXTL (Sheldrick, 2008)'
_computing_structure_refinement 'SHELXTL (Sheldrick, 2008)'
_computing_structure_solution 'SHELXTL (Sheldrick, 2008)'
_diffrn_ambient_temperature 150(2)
_diffrn_measured_fraction_theta_full 1.000
_diffrn_measured_fraction_theta_max 1.000
_diffrn_measurement_device_type 'Bruker SMART APEX II'
_diffrn_measurement_method \w
_diffrn_radiation_monochromator graphite
_diffrn_radiation_source 'fine-focus sealed tube'
_diffrn_radiation_type MoK\a
_diffrn_radiation_wavelength 0.71073
_diffrn_reflns_av_R_equivalents 0.0155
_diffrn_reflns_av_sigmaI/netI 0.0126
_diffrn_reflns_limit_h_max 10
_diffrn_reflns_limit_h_min -10
_diffrn_reflns_limit_k_max 11
_diffrn_reflns_limit_k_min -11
_diffrn_reflns_limit_l_max 22
_diffrn_reflns_limit_l_min -22
_diffrn_reflns_number 12179
_diffrn_reflns_theta_full 29.00
_diffrn_reflns_theta_max 29.00
_diffrn_reflns_theta_min 2.45
_diffrn_standards_decay_% 0
_exptl_absorpt_coefficient_mu 0.539
_exptl_absorpt_correction_T_max 0.8999
_exptl_absorpt_correction_T_min 0.8771
_exptl_absorpt_correction_type multi-scan
_exptl_absorpt_process_details 'SADABS (Bruker, 2008)'
_exptl_crystal_colour colourless
_exptl_crystal_density_diffrn 1.336
_exptl_crystal_density_method 'not measured'
_exptl_crystal_description prism
_exptl_crystal_F_000 468
_exptl_crystal_size_max 0.25
_exptl_crystal_size_mid 0.20
_exptl_crystal_size_min 0.20
_refine_diff_density_max 0.531
_refine_diff_density_min -0.511
_refine_diff_density_rms 0.063
_refine_ls_extinction_method none
_refine_ls_goodness_of_fit_ref 1.075
_refine_ls_hydrogen_treatment constr
_refine_ls_matrix_type full
_refine_ls_number_parameters 120
_refine_ls_number_reflns 2951
_refine_ls_number_restraints 1
_refine_ls_restrained_S_all 1.076
_refine_ls_R_factor_all 0.0307
_refine_ls_R_factor_gt 0.0284
_refine_ls_shift/su_max 0.001
_refine_ls_shift/su_mean 0.000
_refine_ls_structure_factor_coef Fsqd
_refine_ls_weighting_details 'calc w=1/[\s^2^(Fo^2^)+(0.0473P)^2^+0.5675P] where P=(Fo^2^+2Fc^2^)/3'
_refine_ls_weighting_scheme calc
_refine_ls_wR_factor_gt 0.0838
_refine_ls_wR_factor_ref 0.0860
_reflns_number_gt 2732
_reflns_number_total 2951
_reflns_threshold_expression I>2\s(I)
_cod_data_source_file c8dt00256h2.cif
_cod_data_source_block a_CCDC1
_cod_depositor_comments 'Adding full bibliography for 7045857--7045860.cif.'
_cod_original_sg_symbol_H-M 'P 21/c'
_cod_database_code 7045859

loop_
_symmetry_equiv_pos_as_xyz
'x, y, z'
'-x, y+1/2, -z+1/2'
'-x, -y, -z'
'x, -y-1/2, z-1/2'

loop_
_atom_site_label
_atom_site_type_symbol
_atom_site_fract_x
_atom_site_fract_y
_atom_site_fract_z
_atom_site_U_iso_or_equiv
_atom_site_adp_type
_atom_site_occupancy
_atom_site_symmetry_multiplicity
_atom_site_calc_flag
_atom_site_refinement_flags
Si1 Si 0.43832(4) 0.59609(4) 0.45739(2) 0.01742(10) Uani 1 1 d .
S1 S 0.90863(5) 0.51313(5) 0.11619(2) 0.03208(11) Uani 1 1 d .
S2 S 0.73215(4) 0.66233(4) 0.343052(19) 0.02107(10) Uani 1 1 d .
C1 C 0.5042(2) 0.78551(17) 0.50266(9) 0.0277(3) Uani 1 1 d .
H1A H 0.4697 0.7909 0.5575 0.042 Uiso 1 1 calc R
H1B H 0.4449 0.8668 0.4700 0.042 Uiso 1 1 calc R
H1C H 0.6324 0.7979 0.5042 0.042 Uiso 1 1 calc R
C2 C 0.19369(18) 0.5730(2) 0.43875(10) 0.0306(3) Uani 1 1 d .
H2A H 0.1413 0.5837 0.4896 0.046 Uiso 1 1 calc R
H2B H 0.1661 0.4719 0.4160 0.046 Uiso 1 1 calc R
H2C H 0.1453 0.6512 0.4009 0.046 Uiso 1 1 calc R
C11 C 1.0942(2) 0.6119(2) 0.09895(9) 0.0324(3) Uani 1 1 d .
H11 H 1.1637 0.5900 0.0563 0.039 Uiso 1 1 calc R
C12 C 1.1306(2) 0.7250(2) 0.15312(11) 0.0381(4) Uani 1 1 d U
H12 H 1.2292 0.7911 0.1523 0.046 Uiso 1 1 calc R
C13 C 1.0062(2) 0.73596(19) 0.21208(9) 0.0306(3) Uani 1 1 d U
H13 H 1.0119 0.8089 0.2542 0.037 Uiso 1 1 calc R
C14 C 0.87486(18) 0.62334(16) 0.19853(8) 0.0211(3) Uani 1 1 d .
C21 C 0.72892(18) 0.59246(15) 0.24609(8) 0.0206(3) Uani 1 1 d .
C22 C 0.5786(2) 0.50905(19) 0.22662(9) 0.0297(3) Uani 1 1 d .
H22 H 0.5514 0.4604 0.1760 0.036 Uiso 1 1 calc R
C23 C 0.4675(2) 0.50273(19) 0.28988(9) 0.0290(3) Uani 1 1 d .
H23 H 0.3584 0.4492 0.2854 0.035 Uiso 1 1 calc R
C24 C 0.53157(17) 0.58096(15) 0.35822(8) 0.0195(2) Uani 1 1 d .

loop_
_atom_site_aniso_label
_atom_site_aniso_U_11
_atom_site_aniso_U_22
_atom_site_aniso_U_33
_atom_site_aniso_U_23
_atom_site_aniso_U_13
_atom_site_aniso_U_12
Si1 0.01630(17) 0.01889(18) 0.01779(18) 0.00037(12) 0.00519(12) -0.00005(12)
S1 0.0351(2) 0.0383(2) 0.02458(19) -0.00719(15) 0.01145(15) -0.00640(15)
S2 0.01978(16) 0.02682(18) 0.01735(16) -0.00257(11) 0.00543(11) -0.00479(12)
C1 0.0346(7) 0.0213(7) 0.0284(7) -0.0038(5) 0.0090(6) -0.0015(5)
C2 0.0178(6) 0.0408(8) 0.0337(8) 0.0014(6) 0.0052(5) -0.0002(6)
C11 0.0325(7) 0.0416(9) 0.0253(7) -0.0011(6) 0.0142(6) -0.0024(6)
C12 0.0376(8) 0.0439(9) 0.0360(8) -0.0050(7) 0.0189(7) -0.0147(7)
C13 0.0319(7) 0.0362(8) 0.0268(7) -0.0019(6) 0.0178(6) -0.0074(6)
C14 0.0249(6) 0.0233(6) 0.0159(6) 0.0007(5) 0.0063(5) 0.0009(5)
C21 0.0234(6) 0.0233(6) 0.0160(5) 0.0010(5) 0.0055(5) 0.0004(5)
C22 0.0297(7) 0.0410(8) 0.0190(6) -0.0069(6) 0.0055(5) -0.0094(6)
C23 0.0252(6) 0.0395(8) 0.0232(7) -0.0053(6) 0.0061(5) -0.0105(6)
C24 0.0181(5) 0.0221(6) 0.0187(6) 0.0012(5) 0.0043(4) -0.0015(4)

loop_
_atom_type_symbol
_atom_type_description
_atom_type_scat_dispersion_real
_atom_type_scat_dispersion_imag
_atom_type_scat_source
C C 0.0033 0.0016 'International Tables Vol C Tables 4.2.6.8 and 6.1.1.4'
H H 0.0000 0.0000 'International Tables Vol C Tables 4.2.6.8 and 6.1.1.4'
Si Si 0.0817 0.0704 'International Tables Vol C Tables 4.2.6.8 and 6.1.1.4'
S S 0.1246 0.1234 'International Tables Vol C Tables 4.2.6.8 and 6.1.1.4'

loop_
_geom_angle_atom_site_label_1
_geom_angle_atom_site_label_2
_geom_angle_atom_site_label_3
_geom_angle
_geom_angle_site_symmetry_3
C2 Si1 C24 107.91(7) .
C2 Si1 C1 112.61(7) .
C24 Si1 C1 108.04(6) .
C2 Si1 Si1 110.71(6) 3_666
C24 Si1 Si1 108.75(5) 3_666
C1 Si1 Si1 108.73(5) 3_666
C11 S1 C14 92.49(7) .
C24 S2 C21 93.62(6) .
Si1 C1 H1A 109.5 .
Si1 C1 H1B 109.5 .
H1A C1 H1B 109.5 .
Si1 C1 H1C 109.5 .
H1A C1 H1C 109.5 .
H1B C1 H1C 109.5 .
Si1 C2 H2A 109.5 .
Si1 C2 H2B 109.5 .
H2A C2 H2B 109.5 .
Si1 C2 H2C 109.5 .
H2A C2 H2C 109.5 .
H2B C2 H2C 109.5 .
C12 C11 S1 112.11(12) .
C12 C11 H11 123.9 .
S1 C11 H11 123.9 .
C11 C12 C13 113.76(15) .
C11 C12 H12 123.1 .
C13 C12 H12 123.1 .
C14 C13 C12 110.48(14) .
C14 C13 H13 124.8 .
C12 C13 H13 124.8 .
C13 C14 C21 127.76(12) .
C13 C14 S1 111.15(10) .
C21 C14 S1 121.06(11) .
C22 C21 C14 129.50(13) .
C22 C21 S2 110.05(10) .
C14 C21 S2 120.44(10) .
C21 C22 C23 113.05(13) .
C21 C22 H22 123.5 .
C23 C22 H22 123.5 .
C24 C23 C22 114.16(13) .
C24 C23 H23 122.9 .
C22 C23 H23 122.9 .
C23 C24 S2 109.12(10) .
C23 C24 Si1 129.33(10) .
S2 C24 Si1 121.44(7) .

loop_
_geom_bond_atom_site_label_1
_geom_bond_atom_site_label_2
_geom_bond_distance
_geom_bond_site_symmetry_2
Si1 C2 1.8673(14) .
Si1 C24 1.8730(13) .
Si1 C1 1.8741(15) .
Si1 Si1 2.3409(7) 3_666
S1 C11 1.7072(17) .
S1 C14 1.7225(14) .
S2 C24 1.7282(13) .
S2 C21 1.7295(13) .
C1 H1A 0.9800 .
C1 H1B 0.9800 .
C1 H1C 0.9800 .
C2 H2A 0.9800 .
C2 H2B 0.9800 .
C2 H2C 0.9800 .
C11 C12 1.353(2) .
C11 H11 0.9500 .
C12 C13 1.438(2) .
C12 H12 0.9500 .
C13 C14 1.408(2) .
C13 H13 0.9500 .
C14 C21 1.4564(18) .
C21 C22 1.369(2) .
C22 C23 1.421(2) .
C22 H22 0.9500 .
C23 C24 1.3775(19) .
C23 H23 0.9500 .

loop_
_geom_torsion_atom_site_label_1
_geom_torsion_atom_site_label_2
_geom_torsion_atom_site_label_3
_geom_torsion_atom_site_label_4
_geom_torsion
_geom_torsion_site_symmetry_1
C14 S1 C11 C12 -0.14(15) .
S1 C11 C12 C13 0.0(2) .
C11 C12 C13 C14 0.2(2) .
C12 C13 C14 C21 177.72(15) .
C12 C13 C14 S1 -0.28(18) .
C11 S1 C14 C13 0.24(13) .
C11 S1 C14 C21 -177.91(12) .
C13 C14 C21 C22 164.08(16) .
S1 C14 C21 C22 -18.1(2) .
C13 C14 C21 S2 -17.2(2) .
S1 C14 C21 S2 160.60(8) .
C24 S2 C21 C22 -0.22(12) .
C24 S2 C21 C14 -179.15(11) .
C14 C21 C22 C23 178.99(14) .
S2 C21 C22 C23 0.20(18) .
C21 C22 C23 C24 -0.1(2) .
C22 C23 C24 S2 -0.12(17) .
C22 C23 C24 Si1 -176.45(12) .
C21 S2 C24 C23 0.19(11) .
C21 S2 C24 Si1 176.87(8) .
C2 Si1 C24 C23 -28.12(16) .
C1 Si1 C24 C23 -150.13(14) .
Si1 Si1 C24 C23 92.02(14) 3_666
C2 Si1 C24 S2 155.94(9) .
C1 Si1 C24 S2 33.92(10) .
Si1 Si1 C24 S2 -83.92(8) 3_666
